data_2235700
loop_
_publ_author_name
'Kurbanova, Malahat M.'
'Huseynov, Elnur Z.'
'Gurbanov, Atash V.'
'Maharramov, Abel M.'
'Ng, Seik Weng'

_publ_section_title
;
 Ethyl
 2,7,7-trimethyl-5-oxo-4-phenyl-1,4,5,6,7,8-hexahydroquinoline-3-carboxylate
;
_journal_coeditor_code XU5576
_journal_issue 7
_journal_name_full 'Acta Crystallographica Section E'
_journal_page_first o2233
_journal_paper_doi 10.1107/S1600536812028371
_journal_volume 68
_journal_year 2012
_chemical_formula_iupac 'C21 H25 N O3'
_chemical_formula_moiety 'C21 H25 N O3'
_chemical_formula_sum 'C21 H25 N O3'
_chemical_formula_weight 339.42
_chemical_name_systematic
;
Ethyl
2,7,7-trimethyl-5-oxo-4-phenyl-1,4,5,6,7,8-hexahydroquinoline-3-carboxylate
;
_space_group_IT_number 2
_symmetry_cell_setting triclinic
_symmetry_space_group_name_Hall '-P 1'
_symmetry_space_group_name_H-M 'P -1'
_atom_sites_solution_hydrogens geom
_atom_sites_solution_primary direct
_atom_sites_solution_secondary difmap
_audit_creation_method SHELXL97
_cell_angle_alpha 98.3700(10)
_cell_angle_beta 91.7780(10)
_cell_angle_gamma 106.2910(10)
_cell_formula_units_Z 2
_cell_length_a 7.3523(4)
_cell_length_b 9.6349(5)
_cell_length_c 13.9495(7)
_cell_measurement_reflns_used 4443
_cell_measurement_temperature 296(2)
_cell_measurement_theta_max 29.1605
_cell_measurement_theta_min 2.2312
_cell_volume 935.70(8)
_computing_cell_refinement 'SAINT (Bruker, 2005)'
_computing_data_collection 'APEX2 (Bruker, 2005)'
_computing_data_reduction 'SAINT (Bruker, 2005)'
_computing_molecular_graphics 'X-SEED (Barbour, 2001)'
_computing_publication_material 'publCIF (Westrip, 2010)'
_computing_structure_refinement 'SHELXL97 (Sheldrick, 2008)'
_computing_structure_solution 'SHELXS97 (Sheldrick, 2008)'
_diffrn_ambient_temperature 296(2)
_diffrn_measured_fraction_theta_full 0.999
_diffrn_measured_fraction_theta_max 0.999
_diffrn_measurement_device_type 'Bruker SMART APEX'
_diffrn_measurement_method '\f and \w scans'
_diffrn_radiation_monochromator graphite
_diffrn_radiation_source 'fine-focus sealed tube'
_diffrn_radiation_type MoK\a
_diffrn_radiation_wavelength 0.71073
_diffrn_reflns_av_R_equivalents 0.0155
_diffrn_reflns_av_sigmaI/netI 0.0190
_diffrn_reflns_limit_h_max 9
_diffrn_reflns_limit_h_min -9
_diffrn_reflns_limit_k_max 12
_diffrn_reflns_limit_k_min -12
_diffrn_reflns_limit_l_max 18
_diffrn_reflns_limit_l_min -17
_diffrn_reflns_number 10191
_diffrn_reflns_theta_full 27.50
_diffrn_reflns_theta_max 27.50
_diffrn_reflns_theta_min 2.23
_diffrn_standards_decay_% 0
_diffrn_standards_interval_count 0
_diffrn_standards_interval_time 0
_diffrn_standards_number 0
_exptl_absorpt_coefficient_mu 0.080
_exptl_absorpt_correction_type none
_exptl_crystal_colour yellow
_exptl_crystal_density_diffrn 1.205
_exptl_crystal_density_method 'not measured'
_exptl_crystal_description prism
_exptl_crystal_F_000 364
_exptl_crystal_size_max 0.20
_exptl_crystal_size_mid 0.20
_exptl_crystal_size_min 0.20
_refine_diff_density_max 0.273
_refine_diff_density_min -0.199
_refine_ls_extinction_method none
_refine_ls_goodness_of_fit_ref 1.031
_refine_ls_hydrogen_treatment mixed
_refine_ls_matrix_type full
_refine_ls_number_parameters 254
_refine_ls_number_reflns 4302
_refine_ls_number_restraints 4
_refine_ls_restrained_S_all 1.035
_refine_ls_R_factor_all 0.0580
_refine_ls_R_factor_gt 0.0463
_refine_ls_shift/su_max 0.001
_refine_ls_shift/su_mean 0.001
_refine_ls_structure_factor_coef Fsqd
_refine_ls_weighting_details 'calc w = 1/[\s^2^(Fo^2^)+(0.0682P)^2^+0.1935P] where P=(Fo^2^+2Fc^2^)/3'
_refine_ls_weighting_scheme calc
_refine_ls_wR_factor_gt 0.1254
_refine_ls_wR_factor_ref 0.1346
_reflns_number_gt 3439
_reflns_number_total 4302
_reflns_threshold_expression I>2\s(I)
_cod_data_source_file xu5576.cif
_cod_data_source_block I
_cod_database_code 2235700
_cod_database_fobs_code 2235700

loop_
_symmetry_equiv_pos_as_xyz
'x, y, z'
'-x, -y, -z'

loop_
_atom_site_type_symbol
_atom_site_label
_atom_site_fract_x
_atom_site_fract_y
_atom_site_fract_z
_atom_site_U_iso_or_equiv
_atom_site_adp_type
_atom_site_calc_flag
_atom_site_refinement_flags
_atom_site_occupancy
_atom_site_symmetry_multiplicity
_atom_site_disorder_assembly
_atom_site_disorder_group
O O1 0.25249(12) 0.66980(12) 0.42973(8) 0.0499(3) Uani d . 1 1 . .
O O2 0.6353(2) 0.34700(15) 0.10252(9) 0.0749(4) Uani d . 1 1 . .
O O3 0.37322(15) 0.41542(13) 0.12222(8) 0.0563(3) Uani d D 1 1 . .
N N1 0.85485(15) 0.61848(13) 0.37295(8) 0.0404(3) Uani d D 1 1 . .
H H1 0.9683(15) 0.6251(18) 0.3964(11) 0.053(4) Uiso d D 1 1 . .
C C1 0.73337(16) 0.66880(13) 0.43108(9) 0.0327(3) Uani d . 1 1 . .
C C2 0.80247(17) 0.72215(15) 0.53537(9) 0.0376(3) Uani d . 1 1 . .
H H2A 0.9355 0.7777 0.5391 0.045 Uiso calc R 1 1 . .
H H2B 0.7932 0.6383 0.5679 0.045 Uiso calc R 1 1 . .
C C3 0.69190(18) 0.81798(14) 0.58871(9) 0.0390(3) Uani d . 1 1 . .
C C4 0.48007(18) 0.74010(16) 0.56507(10) 0.0407(3) Uani d . 1 1 . .
H H4A 0.4463 0.6554 0.5980 0.049 Uiso calc R 1 1 . .
H H4B 0.4088 0.8058 0.5913 0.049 Uiso calc R 1 1 . .
C C5 0.41906(16) 0.69006(13) 0.45882(9) 0.0338(3) Uani d . 1 1 . .
C C6 0.55737(16) 0.66029(13) 0.39380(9) 0.0317(3) Uani d . 1 1 . .
C C7 0.7417(2) 0.96857(16) 0.55736(13) 0.0584(4) Uani d . 1 1 . .
H H7A 0.7096 0.9577 0.4889 0.088 Uiso calc R 1 1 . .
H H7B 0.8754 1.0157 0.5711 0.088 Uiso calc R 1 1 . .
H H7C 0.6715 1.0271 0.5924 0.088 Uiso calc R 1 1 . .
C C8 0.7403(3) 0.8357(2) 0.69817(11) 0.0626(5) Uani d . 1 1 . .
H H8A 0.8733 0.8847 0.7129 0.094 Uiso calc R 1 1 . .
H H8B 0.7106 0.7409 0.7178 0.094 Uiso calc R 1 1 . .
H H8C 0.6673 0.8926 0.7324 0.094 Uiso calc R 1 1 . .
C C10 0.50411(16) 0.61688(14) 0.28579(9) 0.0341(3) Uani d . 1 1 A .
H H10 0.3704 0.5585 0.2768 0.041 Uiso calc R 1 1 . .
C C11 0.62229(17) 0.52035(13) 0.24136(9) 0.0359(3) Uani d . 1 1 . .
C C12 0.79381(18) 0.52991(15) 0.28380(10) 0.0387(3) Uani d . 1 1 A .
C C13 0.9302(2) 0.4477(2) 0.24766(13) 0.0604(4) Uani d . 1 1 . .
H H13A 0.9613 0.4664 0.1835 0.091 Uiso calc R 1 1 A .
H H13B 0.8727 0.3446 0.2458 0.091 Uiso calc R 1 1 . .
H H13C 1.0438 0.4794 0.2905 0.091 Uiso calc R 1 1 . .
C C14 0.5505(2) 0.41942(15) 0.14984(10) 0.0436(3) Uani d . 1 1 A .
C C15 0.3012(10) 0.3078(6) 0.0336(4) 0.0601(14) Uani d PD 0.609(6) 1 A 1
H H15A 0.2845 0.2090 0.0467 0.072 Uiso calc PR 0.609(6) 1 A 1
H H15B 0.3884 0.3257 -0.0170 0.072 Uiso calc PR 0.609(6) 1 A 1
C C16 0.1147(5) 0.3283(6) 0.0039(3) 0.101(2) Uani d PD 0.609(6) 1 A 1
H H16A 0.0707 0.2739 -0.0598 0.151 Uiso calc PR 0.609(6) 1 A 1
H H16B 0.1299 0.4304 0.0031 0.151 Uiso calc PR 0.609(6) 1 A 1
H H16C 0.0237 0.2938 0.0493 0.151 Uiso calc PR 0.609(6) 1 A 1
C C15' 0.2769(16) 0.3466(8) 0.0264(6) 0.060(2) Uani d PD 0.391(6) 1 A 2
H H15C 0.3674 0.3276 -0.0192 0.072 Uiso calc PR 0.391(6) 1 A 2
H H15D 0.2102 0.4088 0.0010 0.072 Uiso calc PR 0.391(6) 1 A 2
C C16' 0.1393(9) 0.2054(7) 0.0435(4) 0.087(2) Uani d PD 0.391(6) 1 A 2
H H16D 0.0707 0.1536 -0.0169 0.131 Uiso calc PR 0.391(6) 1 A 2
H H16E 0.0515 0.2265 0.0889 0.131 Uiso calc PR 0.391(6) 1 A 2
H H16F 0.2079 0.1460 0.0692 0.131 Uiso calc PR 0.391(6) 1 A 2
C C17 0.52448(18) 0.74910(14) 0.23461(9) 0.0382(3) Uani d . 1 1 . .
C C18 0.3791(2) 0.75906(18) 0.17376(12) 0.0542(4) Uani d . 1 1 A .
H H18 0.2641 0.6854 0.1657 0.065 Uiso calc R 1 1 . .
C C19 0.4008(3) 0.8766(2) 0.12439(13) 0.0653(5) Uani d . 1 1 . .
H H19 0.3011 0.8801 0.0830 0.078 Uiso calc R 1 1 A .
C C20 0.5650(3) 0.98628(19) 0.13566(12) 0.0629(5) Uani d . 1 1 A .
H H20 0.5786 1.0659 0.1031 0.075 Uiso calc R 1 1 . .
C C21 0.7100(3) 0.9784(2) 0.19528(16) 0.0760(6) Uani d . 1 1 . .
H H21 0.8239 1.0531 0.2032 0.091 Uiso calc R 1 1 A .
C C22 0.6909(2) 0.86116(19) 0.24438(14) 0.0644(5) Uani d . 1 1 A .
H H22 0.7923 0.8580 0.2847 0.077 Uiso calc R 1 1 . .

loop_
_atom_site_aniso_label
_atom_site_aniso_U_11
_atom_site_aniso_U_22
_atom_site_aniso_U_33
_atom_site_aniso_U_12
_atom_site_aniso_U_13
_atom_site_aniso_U_23
O1 0.0253(4) 0.0631(7) 0.0601(6) 0.0167(4) -0.0015(4) -0.0010(5)
O2 0.0783(9) 0.0794(9) 0.0642(8) 0.0368(7) -0.0039(6) -0.0231(6)
O3 0.0480(6) 0.0667(7) 0.0437(6) 0.0101(5) -0.0078(5) -0.0091(5)
N1 0.0226(5) 0.0514(7) 0.0460(6) 0.0130(4) -0.0010(4) 0.0002(5)
C1 0.0254(5) 0.0343(6) 0.0382(6) 0.0086(4) 0.0010(5) 0.0057(5)
C2 0.0292(6) 0.0431(7) 0.0403(7) 0.0108(5) -0.0047(5) 0.0064(5)
C3 0.0364(6) 0.0404(7) 0.0377(7) 0.0093(5) -0.0008(5) 0.0026(5)
C4 0.0344(6) 0.0476(7) 0.0406(7) 0.0126(5) 0.0070(5) 0.0061(6)
C5 0.0269(6) 0.0313(6) 0.0438(7) 0.0090(4) 0.0020(5) 0.0070(5)
C6 0.0262(5) 0.0333(6) 0.0358(6) 0.0090(4) 0.0006(4) 0.0056(5)
C7 0.0579(9) 0.0381(8) 0.0743(11) 0.0086(7) -0.0004(8) 0.0051(7)
C8 0.0567(10) 0.0840(12) 0.0411(8) 0.0180(9) -0.0032(7) -0.0033(8)
C10 0.0247(5) 0.0388(6) 0.0367(6) 0.0077(5) -0.0022(4) 0.0032(5)
C11 0.0331(6) 0.0356(6) 0.0377(6) 0.0078(5) 0.0038(5) 0.0049(5)
C12 0.0313(6) 0.0409(7) 0.0435(7) 0.0101(5) 0.0071(5) 0.0046(5)
C13 0.0422(8) 0.0713(11) 0.0683(10) 0.0269(7) 0.0059(7) -0.0086(8)
C14 0.0467(8) 0.0410(7) 0.0402(7) 0.0090(6) 0.0030(6) 0.0043(6)
C15 0.058(2) 0.068(3) 0.045(2) 0.017(2) -0.0148(15) -0.013(2)
C16 0.058(2) 0.160(5) 0.068(2) 0.033(2) -0.0198(17) -0.035(3)
C15' 0.073(5) 0.061(4) 0.042(3) 0.018(3) -0.011(3) 0.002(3)
C16' 0.083(4) 0.086(4) 0.066(3) -0.006(3) -0.001(3) -0.011(3)
C17 0.0397(7) 0.0417(7) 0.0341(6) 0.0151(5) -0.0006(5) 0.0035(5)
C18 0.0492(8) 0.0576(9) 0.0572(9) 0.0180(7) -0.0099(7) 0.0118(7)
C19 0.0742(11) 0.0711(11) 0.0596(10) 0.0339(10) -0.0114(9) 0.0177(8)
C20 0.0906(13) 0.0535(9) 0.0528(9) 0.0300(9) 0.0043(9) 0.0174(7)
C21 0.0701(12) 0.0607(11) 0.0899(14) -0.0019(9) -0.0095(10) 0.0331(10)
C22 0.0498(9) 0.0603(10) 0.0781(12) 0.0010(7) -0.0178(8) 0.0298(9)

loop_
_atom_type_symbol
_atom_type_description
_atom_type_scat_dispersion_real
_atom_type_scat_dispersion_imag
_atom_type_scat_source
C C 0.0033 0.0016 'International Tables Vol C Tables 4.2.6.8 and 6.1.1.4'
H H 0.0000 0.0000 'International Tables Vol C Tables 4.2.6.8 and 6.1.1.4'
N N 0.0061 0.0033 'International Tables Vol C Tables 4.2.6.8 and 6.1.1.4'
O O 0.0106 0.0060 'International Tables Vol C Tables 4.2.6.8 and 6.1.1.4'

loop_
_geom_angle_atom_site_label_1
_geom_angle_atom_site_label_2
_geom_angle_atom_site_label_3
_geom_angle
C14 O3 C15' 124.4(5)
C14 O3 C15 110.9(3)
C1 N1 C12 122.25(10)
C1 N1 H1 119.8(11)
C12 N1 H1 116.6(11)
C6 C1 N1 119.61(11)
C6 C1 C2 124.11(11)
N1 C1 C2 116.17(10)
C1 C2 C3 113.38(10)
C1 C2 H2A 108.9
C3 C2 H2A 108.9
C1 C2 H2B 108.9
C3 C2 H2B 108.9
H2A C2 H2B 107.7
C2 C3 C7 111.03(12)
C2 C3 C4 107.82(10)
C7 C3 C4 110.04(12)
C2 C3 C8 108.95(12)
C7 C3 C8 109.41(13)
C4 C3 C8 109.56(12)
C5 C4 C3 115.31(11)
C5 C4 H4A 108.4
C3 C4 H4A 108.4
C5 C4 H4B 108.4
C3 C4 H4B 108.4
H4A C4 H4B 107.5
O1 C5 C6 121.51(12)
O1 C5 C4 119.89(11)
C6 C5 C4 118.53(10)
C1 C6 C5 119.17(11)
C1 C6 C10 120.72(10)
C5 C6 C10 120.10(10)
C3 C7 H7A 109.5
C3 C7 H7B 109.5
H7A C7 H7B 109.5
C3 C7 H7C 109.5
H7A C7 H7C 109.5
H7B C7 H7C 109.5
C3 C8 H8A 109.5
C3 C8 H8B 109.5
H8A C8 H8B 109.5
C3 C8 H8C 109.5
H8A C8 H8C 109.5
H8B C8 H8C 109.5
C6 C10 C17 112.36(10)
C6 C10 C11 109.62(10)
C17 C10 C11 111.30(10)
C6 C10 H10 107.8
C17 C10 H10 107.8
C11 C10 H10 107.8
C12 C11 C14 120.00(12)
C12 C11 C10 120.57(11)
C14 C11 C10 119.40(11)
C11 C12 N1 119.49(11)
C11 C12 C13 127.20(13)
N1 C12 C13 113.23(12)
C12 C13 H13A 109.5
C12 C13 H13B 109.5
H13A C13 H13B 109.5
C12 C13 H13C 109.5
H13A C13 H13C 109.5
H13B C13 H13C 109.5
O2 C14 O3 121.58(13)
O2 C14 C11 126.43(14)
O3 C14 C11 112.00(12)
O3 C15 C16 105.3(4)
O3 C15 H15A 110.7
C16 C15 H15A 110.7
O3 C15 H15B 110.7
C16 C15 H15B 110.7
H15A C15 H15B 108.8
O3 C15' C16' 104.8(6)
O3 C15' H15C 110.8
C16' C15' H15C 110.8
O3 C15' H15D 110.8
C16' C15' H15D 110.8
H15C C15' H15D 108.9
C15' C16' H16D 109.5
C15' C16' H16E 109.5
H16D C16' H16E 109.5
C15' C16' H16F 109.5
H16D C16' H16F 109.5
H16E C16' H16F 109.5
C22 C17 C18 117.07(14)
C22 C17 C10 121.47(12)
C18 C17 C10 121.42(12)
C17 C18 C19 121.25(16)
C17 C18 H18 119.4
C19 C18 H18 119.4
C20 C19 C18 120.74(16)
C20 C19 H19 119.6
C18 C19 H19 119.6
C19 C20 C21 118.86(16)
C19 C20 H20 120.6
C21 C20 H20 120.6
C20 C21 C22 121.03(17)
C20 C21 H21 119.5
C22 C21 H21 119.5
C17 C22 C21 121.04(15)
C17 C22 H22 119.5
C21 C22 H22 119.5

loop_
_geom_bond_atom_site_label_1
_geom_bond_atom_site_label_2
_geom_bond_distance
O1 C5 1.2307(14)
O2 C14 1.2023(18)
O3 C14 1.3364(18)
O3 C15' 1.466(6)
O3 C15 1.470(4)
N1 C1 1.3652(16)
N1 C12 1.3848(17)
N1 H1 0.868(9)
C1 C6 1.3557(16)
C1 C2 1.4930(17)
C2 C3 1.5249(18)
C2 H2A 0.9700
C2 H2B 0.9700
C3 C7 1.526(2)
C3 C4 1.5290(18)
C3 C8 1.531(2)
C4 C5 1.5032(18)
C4 H4A 0.9700
C4 H4B 0.9700
C5 C6 1.4437(17)
C6 C10 1.5121(17)
C7 H7A 0.9600
C7 H7B 0.9600
C7 H7C 0.9600
C8 H8A 0.9600
C8 H8B 0.9600
C8 H8C 0.9600
C10 C17 1.5230(18)
C10 C11 1.5242(17)
C10 H10 0.9800
C11 C12 1.3498(18)
C11 C14 1.4706(18)
C12 C13 1.4992(19)
C13 H13A 0.9600
C13 H13B 0.9600
C13 H13C 0.9600
C15 C16 1.493(6)
C15 H15A 0.9700
C15 H15B 0.9700
C16 H16A 0.9600
C16 H16B 0.9600
C16 H16C 0.9600
C15' C16' 1.506(9)
C15' H15C 0.9700
C15' H15D 0.9700
C16' H16D 0.9600
C16' H16E 0.9600
C16' H16F 0.9600
C17 C22 1.374(2)
C17 C18 1.3775(19)
C18 C19 1.384(2)
C18 H18 0.9300
C19 C20 1.350(3)
C19 H19 0.9300
C20 C21 1.357(3)
C20 H20 0.9300
C21 C22 1.381(2)
C21 H21 0.9300
C22 H22 0.9300

loop_
_geom_hbond_atom_site_label_D
_geom_hbond_atom_site_label_H
_geom_hbond_atom_site_label_A
_geom_hbond_site_symmetry_A
_geom_hbond_distance_DH
_geom_hbond_distance_HA
_geom_hbond_distance_DA
_geom_hbond_angle_DHA
N1 H1 O1 1_655 0.870(10) 2.040(10) 2.8900(10) 168(2)

loop_
_geom_torsion_atom_site_label_1
_geom_torsion_atom_site_label_2
_geom_torsion_atom_site_label_3
_geom_torsion_atom_site_label_4
_geom_torsion
C12 N1 C1 C6 -14.66(19)
C12 N1 C1 C2 161.64(12)
C6 C1 C2 C3 -21.55(17)
N1 C1 C2 C3 162.33(11)
C1 C2 C3 C7 -72.94(14)
C1 C2 C3 C4 47.67(14)
C1 C2 C3 C8 166.50(12)
C2 C3 C4 C5 -50.59(15)
C7 C3 C4 C5 70.64(15)
C8 C3 C4 C5 -169.02(12)
C3 C4 C5 O1 -157.03(12)
C3 C4 C5 C6 25.84(17)
N1 C1 C6 C5 169.51(11)
C2 C1 C6 C5 -6.49(18)
N1 C1 C6 C10 -9.10(18)
C2 C1 C6 C10 174.90(11)
O1 C5 C6 C1 -172.73(12)
C4 C5 C6 C1 4.35(17)
O1 C5 C6 C10 5.89(18)
C4 C5 C6 C10 -177.03(11)
C1 C6 C10 C17 -96.98(13)
C5 C6 C10 C17 84.42(13)
C1 C6 C10 C11 27.33(15)
C5 C6 C10 C11 -151.27(11)
C6 C10 C11 C12 -25.63(16)
C17 C10 C11 C12 99.29(14)
C6 C10 C11 C14 156.26(11)
C17 C10 C11 C14 -78.82(14)
C14 C11 C12 N1 -176.02(12)
C10 C11 C12 N1 5.87(19)
C14 C11 C12 C13 0.7(2)
C10 C11 C12 C13 -177.44(14)
C1 N1 C12 C11 16.3(2)
C1 N1 C12 C13 -160.84(13)
C15' O3 C14 O2 -11.4(5)
C15 O3 C14 O2 3.4(4)
C15' O3 C14 C11 168.4(4)
C15 O3 C14 C11 -176.8(3)
C12 C11 C14 O2 -5.1(2)
C10 C11 C14 O2 172.99(15)
C12 C11 C14 O3 175.07(12)
C10 C11 C14 O3 -6.81(17)
C14 O3 C15 C16 -172.8(4)
C15' O3 C15 C16 -34(2)
C14 O3 C15' C16' 104.6(8)
C15 O3 C15' C16' 56.8(19)
C6 C10 C17 C22 53.16(18)
C11 C10 C17 C22 -70.21(17)
C6 C10 C17 C18 -129.18(14)
C11 C10 C17 C18 107.45(15)
C22 C17 C18 C19 0.3(2)
C10 C17 C18 C19 -177.41(14)
C17 C18 C19 C20 -0.9(3)
C18 C19 C20 C21 0.9(3)
C19 C20 C21 C22 -0.4(3)
C18 C17 C22 C21 0.2(3)
C10 C17 C22 C21 177.95(17)
C20 C21 C22 C17 -0.2(3)
